data_7204628
loop_
_publ_author_name
'Kamiyama, Asako'
'Noguchi, Tomoko'
'Kajiwara, Takashi'
'Ito, Tasuku'

_publ_section_title
;
 Controlling the construction of trinuclear, 1-D, and 2-D
 Ni(ii)Fe(ii)/Fe(ii)Fe(ii) complexes: selective syntheses, structures,
 and magnetic properties
;
_journal_issue 40
_journal_name_full CrystEngComm
_journal_page_first 231
_journal_paper_doi 10.1039/b302413j
_journal_volume 5
_journal_year 2003
_chemical_formula_sum 'C48 H43 Cl2 Fe N12 Ni2 O20.5'
_chemical_formula_weight 1360.11
_chemical_name_systematic
;
?
;
_space_group_IT_number 2
_symmetry_cell_setting triclinic
_symmetry_space_group_name_Hall '-P 1'
_symmetry_space_group_name_H-M 'P -1'
_atom_sites_solution_hydrogens geom
_atom_sites_solution_primary direct
_atom_sites_solution_secondary difmap
_audit_creation_method SHELXL-97
_cell_angle_alpha 90.215(2)
_cell_angle_beta 101.813(2)
_cell_angle_gamma 97.288(2)
_cell_formula_units_Z 1
_cell_length_a 8.9267(6)
_cell_length_b 12.2683(8)
_cell_length_c 13.3292(9)
_cell_measurement_reflns_used 2677
_cell_measurement_temperature 200(2)
_cell_measurement_theta_max 27.57
_cell_measurement_theta_min 1.67
_cell_volume 1416.63(16)
_computing_cell_refinement 'Bruker SMART'
_computing_data_collection 'Bruker SMART'
_computing_data_reduction 'Bruker SHELXTL'
_computing_molecular_graphics 'Bruker SHELXTL'
_computing_publication_material 'Bruker SHELXTL'
_computing_structure_refinement 'SHELXL-97 (Sheldrick, 1997)'
_computing_structure_solution ' DIRDIF94 (PATTY) (Beurskens et al., 1994) '
_diffrn_ambient_temperature 200(2)
_diffrn_measured_fraction_theta_full 0.957
_diffrn_measured_fraction_theta_max 0.957
_diffrn_measurement_device_type 'CCD area detector'
_diffrn_measurement_method 'phi and omega scans'
_diffrn_radiation_monochromator graphite
_diffrn_radiation_source 'fine-focus sealed tube'
_diffrn_radiation_type MoK\a
_diffrn_radiation_wavelength 0.71073
_diffrn_reflns_av_R_equivalents 0.0343
_diffrn_reflns_av_sigmaI/netI 0.0920
_diffrn_reflns_limit_h_max 10
_diffrn_reflns_limit_h_min -11
_diffrn_reflns_limit_k_max 15
_diffrn_reflns_limit_k_min -14
_diffrn_reflns_limit_l_max 15
_diffrn_reflns_limit_l_min -17
_diffrn_reflns_number 10141
_diffrn_reflns_theta_full 27.57
_diffrn_reflns_theta_max 27.57
_diffrn_reflns_theta_min 1.67
_exptl_absorpt_coefficient_mu 1.092
_exptl_absorpt_correction_T_max 0.862072
_exptl_absorpt_correction_T_min 0.630406
_exptl_absorpt_correction_type multi-scan
_exptl_crystal_colour black
_exptl_crystal_density_diffrn 1.594
_exptl_crystal_density_method 'not measured'
_exptl_crystal_description prism
_exptl_crystal_F_000 695
_exptl_crystal_size_max 0.35
_exptl_crystal_size_mid 0.15
_exptl_crystal_size_min 0.08
_refine_diff_density_max 0.940
_refine_diff_density_min -0.481
_refine_diff_density_rms 0.090
_refine_ls_extinction_method none
_refine_ls_goodness_of_fit_ref 1.000
_refine_ls_hydrogen_treatment mixed
_refine_ls_matrix_type full
_refine_ls_number_parameters 392
_refine_ls_number_reflns 6281
_refine_ls_number_restraints 0
_refine_ls_restrained_S_all 1.000
_refine_ls_R_factor_all 0.1241
_refine_ls_R_factor_gt 0.0616
_refine_ls_shift/su_max 0.000
_refine_ls_shift/su_mean 0.000
_refine_ls_structure_factor_coef Fsqd
_refine_ls_weighting_details 'calc w=1/[\s^2^(Fo^2^)+(0.0860P)^2^+0.0000P] where P=(Fo^2^+2Fc^2^)/3'
_refine_ls_weighting_scheme calc
_refine_ls_wR_factor_gt 0.1428
_refine_ls_wR_factor_ref 0.1688
_reflns_number_gt 3628
_reflns_number_total 6281
_reflns_threshold_expression >2sigma(I)
_cod_data_source_file b302413j.txt
_cod_data_source_block complex3
_cod_depositor_comments
;
The following automatic conversions were performed:
'_symmetry_cell_setting' value 'Triclinic' changed to 'triclinic'
according to '/home/saulius/struct/CIF-dictionaries/cif_core.dic'
dictionary named 'cif_core.dic' version 2.4.1 from
2010-06-29.

'_exptl_absorpt_correction_type' value ' multi scan ' changed
to 'multi-scan' according to
'/home/saulius/struct/CIF-dictionaries/cif_core.dic' dictionary named
'cif_core.dic' version 2.4.1 from 2010-06-29.

Automatic conversion script
Id: cif_fix_enum 1527 2010-12-29 10:47:43Z saulius 
;
_cod_original_sg_symbol_H-M P-1
_cod_original_formula_sum 'C48 H43 Cl2 Fe N12 Ni2 O20.50'
_cod_database_code 7204628

loop_
_symmetry_equiv_pos_as_xyz
'x, y, z'
'-x, -y, -z'

loop_
_atom_site_label
_atom_site_type_symbol
_atom_site_fract_x
_atom_site_fract_y
_atom_site_fract_z
_atom_site_U_iso_or_equiv
_atom_site_adp_type
_atom_site_occupancy
_atom_site_symmetry_multiplicity
_atom_site_calc_flag
_atom_site_refinement_flags
_atom_site_disorder_assembly
_atom_site_disorder_group
Ni1 Ni 0.07578(7) 0.32376(4) 0.28495(4) 0.03172(19) Uani 1 1 d . . .
Fe1 Fe 0.0000 0.0000 0.0000 0.0578(4) Uani 1 2 d S . .
Cl1 Cl 0.5895(2) 0.24618(16) 0.85408(13) 0.0766(5) Uani 1 1 d . . .
O1 O 0.1532(5) 0.1349(3) 0.0481(3) 0.0727(14) Uani 1 1 d . . .
O2 O -0.1338(4) 0.0571(3) 0.0929(3) 0.0603(11) Uani 1 1 d . . .
O3 O 0.1076(5) 0.6298(3) 0.4203(3) 0.0570(11) Uani 1 1 d . . .
O4 O 0.2544(5) 0.4835(3) 0.5626(3) 0.0647(12) Uani 1 1 d . . .
O5 O 0.1115(8) -0.0791(6) 0.1289(5) 0.126(2) Uani 1 1 d . . .
H1 H 0.1972 -0.1230 0.1344 0.10(3) Uiso 1 1 d . . .
H2 H 0.0517 -0.1156 0.1738 0.13(3) Uiso 1 1 d . . .
O6 O 0.6729(8) 0.2506(8) 0.9536(5) 0.156(3) Uani 1 1 d . . .
O7 O 0.6477(10) 0.3091(7) 0.7817(7) 0.173(4) Uani 1 1 d . . .
O8 O 0.4350(8) 0.2555(9) 0.8466(5) 0.172(4) Uani 1 1 d . . .
O9 O 0.6011(8) 0.1374(5) 0.8205(6) 0.146(3) Uani 1 1 d . . .
N1 N 0.2832(5) 0.3546(3) 0.2294(3) 0.0333(9) Uani 1 1 d . . .
N2 N 0.0401(5) 0.2048(3) 0.1727(3) 0.0334(9) Uani 1 1 d . . .
N3 N -0.1457(5) 0.2440(3) 0.2933(3) 0.0339(9) Uani 1 1 d . . .
N4 N -0.0166(4) 0.4510(3) 0.2014(3) 0.0315(8) Uani 1 1 d . . .
N5 N 0.1219(5) 0.4434(3) 0.3942(3) 0.0329(9) Uani 1 1 d . . .
N6 N 0.1850(5) 0.2392(3) 0.4088(3) 0.0419(10) Uani 1 1 d . . .
C1 C 0.4023(6) 0.4317(4) 0.2599(4) 0.0412(12) Uani 1 1 d . . .
H3 H 0.4005 0.4806 0.3149 0.049 Uiso 1 1 calc R . .
C2 C 0.5302(6) 0.4433(4) 0.2140(4) 0.0507(14) Uani 1 1 d . . .
H4 H 0.6144 0.4990 0.2375 0.061 Uiso 1 1 calc R . .
C3 C 0.5325(6) 0.3729(5) 0.1343(4) 0.0507(13) Uani 1 1 d . . .
H5 H 0.6174 0.3808 0.1009 0.061 Uiso 1 1 calc R . .
C4 C 0.4116(6) 0.2910(4) 0.1029(3) 0.0369(11) Uani 1 1 d . . .
H6 H 0.4123 0.2403 0.0490 0.044 Uiso 1 1 calc R . .
C5 C 0.2898(5) 0.2847(3) 0.1516(3) 0.0304(10) Uani 1 1 d . . .
C6 C 0.1530(6) 0.2009(4) 0.1199(4) 0.0391(12) Uani 1 1 d . . .
C7 C -0.0924(6) 0.1355(3) 0.1565(4) 0.0372(11) Uani 1 1 d . . .
C8 C -0.1984(6) 0.1573(3) 0.2255(3) 0.0342(11) Uani 1 1 d . . .
C9 C -0.3370(6) 0.0932(4) 0.2209(4) 0.0421(12) Uani 1 1 d . . .
H7 H -0.3698 0.0335 0.1725 0.050 Uiso 1 1 calc R . .
C10 C -0.4298(6) 0.1176(4) 0.2894(4) 0.0461(13) Uani 1 1 d . . .
H8 H -0.5268 0.0749 0.2882 0.055 Uiso 1 1 calc R . .
C11 C -0.3770(6) 0.2047(4) 0.3581(4) 0.0425(12) Uani 1 1 d . . .
H9 H -0.4371 0.2226 0.4054 0.051 Uiso 1 1 calc R . .
C12 C -0.2356(6) 0.2663(4) 0.3581(3) 0.0385(12) Uani 1 1 d . . .
H10 H -0.2011 0.3266 0.4057 0.046 Uiso 1 1 calc R . .
C13 C -0.0903(5) 0.4499(4) 0.1035(3) 0.0358(11) Uani 1 1 d . . .
H11 H -0.0973 0.3849 0.0629 0.043 Uiso 1 1 calc R . .
C14 C -0.1563(6) 0.5372(4) 0.0582(4) 0.0443(12) Uani 1 1 d . . .
H12 H -0.2081 0.5330 -0.0117 0.053 Uiso 1 1 calc R . .
C15 C -0.1451(7) 0.6319(4) 0.1178(4) 0.0485(13) Uani 1 1 d . . .
H13 H -0.1894 0.6941 0.0892 0.058 Uiso 1 1 calc R . .
C16 C -0.0695(6) 0.6348(4) 0.2181(4) 0.0433(12) Uani 1 1 d . . .
H14 H -0.0618 0.6989 0.2599 0.052 Uiso 1 1 calc R . .
C17 C -0.0045(6) 0.5441(4) 0.2581(3) 0.0350(11) Uani 1 1 d . . .
C18 C 0.0827(6) 0.5437(4) 0.3678(3) 0.0374(11) Uani 1 1 d . . .
C19 C 0.2063(6) 0.4222(4) 0.4881(4) 0.0436(12) Uani 1 1 d . . .
C20 C 0.2401(7) 0.3042(4) 0.4935(4) 0.0480(14) Uani 1 1 d . . .
C21 C 0.3218(9) 0.2661(5) 0.5827(5) 0.077(2) Uani 1 1 d . . .
H15 H 0.3606 0.3133 0.6415 0.092 Uiso 1 1 calc R . .
C22 C 0.3455(12) 0.1551(6) 0.5838(5) 0.103(3) Uani 1 1 d . . .
H16 H 0.4001 0.1257 0.6442 0.123 Uiso 1 1 calc R . .
C23 C 0.2902(10) 0.0896(5) 0.4979(5) 0.088(3) Uani 1 1 d . . .
H17 H 0.3071 0.0147 0.4973 0.105 Uiso 1 1 calc R . .
C24 C 0.2089(8) 0.1345(4) 0.4116(4) 0.0617(17) Uani 1 1 d . . .
H18 H 0.1686 0.0886 0.3522 0.074 Uiso 1 1 calc R . .
O10 O 0.1765(11) -0.1529(6) 0.3553(6) 0.101(2) Uiso 0.75 1 d P A 1
O11 O -0.046(2) -0.0820(15) 0.2777(15) 0.081(5) Uiso 0.25 1 d P B 2
O12 O 0.263(3) -0.1797(17) 0.3842(16) 0.083(6) Uiso 0.25 1 d P C 2

loop_
_atom_site_aniso_label
_atom_site_aniso_U_11
_atom_site_aniso_U_22
_atom_site_aniso_U_33
_atom_site_aniso_U_23
_atom_site_aniso_U_13
_atom_site_aniso_U_12
Ni1 0.0402(4) 0.0271(3) 0.0261(3) -0.0122(2) 0.0042(2) 0.0023(3)
Fe1 0.0475(7) 0.0545(6) 0.0723(8) -0.0520(6) 0.0293(6) -0.0165(5)
Cl1 0.0866(14) 0.0896(12) 0.0568(10) -0.0074(9) 0.0153(9) 0.0230(11)
O1 0.061(3) 0.069(2) 0.091(3) -0.064(2) 0.046(2) -0.029(2)
O2 0.051(2) 0.058(2) 0.073(3) -0.051(2) 0.032(2) -0.0185(18)
O3 0.083(3) 0.0343(18) 0.048(2) -0.0207(16) -0.004(2) 0.0136(19)
O4 0.095(3) 0.048(2) 0.039(2) -0.0232(17) -0.020(2) 0.020(2)
O5 0.112(5) 0.176(6) 0.120(5) 0.039(5) 0.069(4) 0.058(5)
O6 0.120(6) 0.245(8) 0.083(4) -0.057(5) -0.020(4) 0.021(6)
O7 0.162(8) 0.175(7) 0.212(9) 0.100(7) 0.087(7) 0.057(6)
O8 0.111(6) 0.343(12) 0.089(4) 0.013(6) 0.031(4) 0.116(7)
O9 0.126(6) 0.094(4) 0.189(7) -0.048(4) -0.046(5) 0.028(4)
N1 0.038(2) 0.0285(18) 0.0287(19) -0.0090(15) -0.0009(17) 0.0020(17)
N2 0.037(2) 0.0303(19) 0.033(2) -0.0134(16) 0.0106(17) 0.0001(18)
N3 0.043(2) 0.0318(19) 0.029(2) -0.0097(16) 0.0124(17) 0.0059(18)
N4 0.037(2) 0.0280(18) 0.0289(19) -0.0097(15) 0.0069(16) 0.0015(17)
N5 0.040(2) 0.0296(19) 0.0262(19) -0.0110(15) 0.0019(17) 0.0037(17)
N6 0.055(3) 0.033(2) 0.036(2) -0.0065(17) 0.006(2) 0.008(2)
C1 0.045(3) 0.035(2) 0.038(3) -0.010(2) -0.001(2) 0.000(2)
C2 0.039(3) 0.048(3) 0.055(3) -0.013(3) -0.002(3) -0.013(3)
C3 0.035(3) 0.062(3) 0.051(3) -0.003(3) 0.008(2) -0.008(3)
C4 0.035(3) 0.042(3) 0.031(2) -0.006(2) 0.001(2) 0.006(2)
C5 0.034(3) 0.028(2) 0.027(2) -0.0026(18) 0.0043(19) -0.0004(19)
C6 0.043(3) 0.037(2) 0.038(3) -0.017(2) 0.011(2) 0.000(2)
C7 0.043(3) 0.028(2) 0.041(3) -0.019(2) 0.016(2) -0.004(2)
C8 0.038(3) 0.029(2) 0.038(3) -0.0096(19) 0.015(2) 0.000(2)
C9 0.046(3) 0.038(2) 0.046(3) -0.011(2) 0.018(2) 0.003(2)
C10 0.046(3) 0.041(3) 0.057(3) -0.004(2) 0.025(3) 0.002(2)
C11 0.049(3) 0.043(3) 0.043(3) 0.002(2) 0.024(3) 0.013(3)
C12 0.057(3) 0.035(2) 0.029(2) -0.0056(19) 0.016(2) 0.014(2)
C13 0.034(3) 0.039(3) 0.030(2) -0.008(2) 0.004(2) -0.005(2)
C14 0.043(3) 0.054(3) 0.033(3) 0.004(2) 0.005(2) 0.001(3)
C15 0.052(4) 0.040(3) 0.052(3) 0.009(2) 0.007(3) 0.007(3)
C16 0.057(3) 0.031(2) 0.042(3) -0.004(2) 0.006(2) 0.011(2)
C17 0.037(3) 0.029(2) 0.036(3) -0.0067(19) 0.005(2) 0.001(2)
C18 0.046(3) 0.032(2) 0.032(2) -0.0131(19) 0.002(2) 0.006(2)
C19 0.057(3) 0.037(3) 0.034(3) -0.010(2) 0.002(2) 0.008(2)
C20 0.070(4) 0.037(3) 0.034(3) -0.009(2) -0.001(3) 0.014(3)
C21 0.120(6) 0.053(3) 0.047(4) -0.012(3) -0.018(4) 0.032(4)
C22 0.171(9) 0.068(4) 0.057(4) -0.007(3) -0.028(5) 0.053(5)
C23 0.154(8) 0.040(3) 0.063(4) 0.004(3) -0.007(5) 0.041(4)
C24 0.097(5) 0.039(3) 0.045(3) -0.010(2) 0.000(3) 0.019(3)

loop_
_atom_type_symbol
_atom_type_description
_atom_type_scat_dispersion_real
_atom_type_scat_dispersion_imag
_atom_type_scat_source
C C 0.0033 0.0016 'International Tables Vol C Tables 4.2.6.8 and 6.1.1.4'
Fe Fe 0.3463 0.8444 'International Tables Vol C Tables 4.2.6.8 and 6.1.1.4'
Ni Ni 0.3393 1.1124 'International Tables Vol C Tables 4.2.6.8 and 6.1.1.4'
H H 0.0000 0.0000 'International Tables Vol C Tables 4.2.6.8 and 6.1.1.4'
N N 0.0061 0.0033 'International Tables Vol C Tables 4.2.6.8 and 6.1.1.4'
O O 0.0106 0.0060 'International Tables Vol C Tables 4.2.6.8 and 6.1.1.4'
Cl Cl 0.1484 0.1585 'International Tables Vol C Tables 4.2.6.8 and 6.1.1.4'

loop_
_geom_angle_atom_site_label_1
_geom_angle_atom_site_label_2
_geom_angle_atom_site_label_3
_geom_angle
_geom_angle_site_symmetry_1
_geom_angle_site_symmetry_3
_geom_angle_publ_flag
N5 Ni1 N2 177.03(17) . . ?
N5 Ni1 N4 79.79(14) . . ?
N2 Ni1 N4 100.38(14) . . ?
N5 Ni1 N6 80.10(15) . . ?
N2 Ni1 N6 99.71(15) . . ?
N4 Ni1 N6 159.90(14) . . ?
N5 Ni1 N3 104.78(15) . . ?
N2 Ni1 N3 78.18(14) . . ?
N4 Ni1 N3 92.21(15) . . ?
N6 Ni1 N3 92.79(16) . . ?
N5 Ni1 N1 98.28(15) . . ?
N2 Ni1 N1 78.76(14) . . ?
N4 Ni1 N1 91.78(14) . . ?
N6 Ni1 N1 91.21(16) . . ?
N3 Ni1 N1 156.95(13) . . ?
N5 Ni1 Fe1 175.47(12) . . ?
N2 Ni1 Fe1 2.59(11) . . ?
N4 Ni1 Fe1 102.86(9) . . ?
N6 Ni1 Fe1 97.21(10) . . ?
N3 Ni1 Fe1 78.90(9) . . ?
N1 Ni1 Fe1 78.07(9) . . ?
O1 Fe1 O1 180.0(2) 2 . ?
O1 Fe1 O2 86.55(13) 2 2 ?
O1 Fe1 O2 93.45(13) . 2 ?
O1 Fe1 O2 93.45(13) 2 . ?
O1 Fe1 O2 86.55(13) . . ?
O2 Fe1 O2 180.0(2) 2 . ?
O1 Fe1 O5 92.6(3) 2 . ?
O1 Fe1 O5 87.4(3) . . ?
O2 Fe1 O5 92.5(2) 2 . ?
O2 Fe1 O5 87.5(2) . . ?
O1 Fe1 O5 87.4(3) 2 2 ?
O1 Fe1 O5 92.6(3) . 2 ?
O2 Fe1 O5 87.5(2) 2 2 ?
O2 Fe1 O5 92.5(2) . 2 ?
O5 Fe1 O5 180.0(4) . 2 ?
O1 Fe1 Ni1 136.91(10) 2 . ?
O1 Fe1 Ni1 43.09(10) . . ?
O2 Fe1 Ni1 135.84(9) 2 . ?
O2 Fe1 Ni1 44.16(9) . . ?
O5 Fe1 Ni1 80.3(2) . . ?
O5 Fe1 Ni1 99.7(2) 2 . ?
O6 Cl1 O7 119.1(6) . . ?
O6 Cl1 O8 113.6(4) . . ?
O7 Cl1 O8 110.4(5) . . ?
O6 Cl1 O9 102.2(5) . . ?
O7 Cl1 O9 101.8(5) . . ?
O8 Cl1 O9 108.0(5) . . ?
C6 O1 Fe1 127.4(3) . . ?
C7 O2 Fe1 125.7(3) . . ?
C1 N1 C5 117.7(4) . . ?
C1 N1 Ni1 128.8(3) . . ?
C5 N1 Ni1 113.6(3) . . ?
C7 N2 C6 124.5(4) . . ?
C7 N2 Ni1 118.5(3) . . ?
C6 N2 Ni1 117.0(3) . . ?
C12 N3 C8 117.5(4) . . ?
C12 N3 Ni1 128.1(3) . . ?
C8 N3 Ni1 114.3(3) . . ?
C13 N4 C17 117.9(4) . . ?
C13 N4 Ni1 128.8(3) . . ?
C17 N4 Ni1 113.2(3) . . ?
C18 N5 C19 123.4(4) . . ?
C18 N5 Ni1 118.2(3) . . ?
C19 N5 Ni1 118.0(3) . . ?
C24 N6 C20 118.9(5) . . ?
C24 N6 Ni1 128.3(4) . . ?
C20 N6 Ni1 112.7(3) . . ?
N1 C1 C2 122.2(4) . . ?
C3 C2 C1 118.9(5) . . ?
C2 C3 C4 119.8(5) . . ?
C5 C4 C3 117.9(4) . . ?
N1 C5 C4 123.4(4) . . ?
N1 C5 C6 115.4(4) . . ?
C4 C5 C6 121.2(4) . . ?
O1 C6 N2 126.9(4) . . ?
O1 C6 C5 117.8(4) . . ?
N2 C6 C5 115.2(4) . . ?
O2 C7 N2 127.8(4) . . ?
O2 C7 C8 118.2(4) . . ?
N2 C7 C8 114.0(3) . . ?
N3 C8 C9 123.2(4) . . ?
N3 C8 C7 115.1(4) . . ?
C9 C8 C7 121.7(4) . . ?
C8 C9 C10 118.6(4) . . ?
C11 C10 C9 118.4(5) . . ?
C10 C11 C12 119.8(4) . . ?
N3 C12 C11 122.4(4) . . ?
N4 C13 C14 123.7(4) . . ?
C13 C14 C15 117.8(5) . . ?
C16 C15 C14 119.3(5) . . ?
C15 C16 C17 119.6(4) . . ?
N4 C17 C16 121.6(4) . . ?
N4 C17 C18 116.7(4) . . ?
C16 C17 C18 121.7(4) . . ?
O3 C18 N5 129.1(4) . . ?
O3 C18 C17 119.0(4) . . ?
N5 C18 C17 111.9(4) . . ?
O4 C19 N5 129.1(4) . . ?
O4 C19 C20 119.3(5) . . ?
N5 C19 C20 111.6(4) . . ?
N6 C20 C21 122.3(5) . . ?
N6 C20 C19 117.3(4) . . ?
C21 C20 C19 120.4(4) . . ?
C20 C21 C22 117.7(6) . . ?
C23 C22 C21 119.9(6) . . ?
C22 C23 C24 118.6(5) . . ?
N6 C24 C23 122.6(5) . . ?

loop_
_geom_bond_atom_site_label_1
_geom_bond_atom_site_label_2
_geom_bond_distance
_geom_bond_site_symmetry_2
_geom_bond_publ_flag
Ni1 N5 2.007(3) . ?
Ni1 N2 2.034(3) . ?
Ni1 N4 2.079(4) . ?
Ni1 N6 2.089(4) . ?
Ni1 N3 2.116(4) . ?
Ni1 N1 2.122(4) . ?
Ni1 Fe1 5.3679(6) . ?
Fe1 O1 2.019(3) 2 ?
Fe1 O1 2.019(3) . ?
Fe1 O2 2.065(3) 2 ?
Fe1 O2 2.065(3) . ?
Fe1 O5 2.107(6) . ?
Fe1 O5 2.107(6) 2 ?
Cl1 O6 1.379(6) . ?
Cl1 O7 1.381(7) . ?
Cl1 O8 1.381(7) . ?
Cl1 O9 1.429(6) . ?
O1 C6 1.252(5) . ?
O2 C7 1.247(5) . ?
O3 C18 1.235(5) . ?
O4 C19 1.214(5) . ?
N1 C1 1.325(6) . ?
N1 C5 1.359(5) . ?
N2 C7 1.345(6) . ?
N2 C6 1.348(6) . ?
N3 C12 1.343(5) . ?
N3 C8 1.365(5) . ?
N4 C13 1.335(6) . ?
N4 C17 1.347(5) . ?
N5 C18 1.351(6) . ?
N5 C19 1.366(6) . ?
N6 C24 1.327(6) . ?
N6 C20 1.350(6) . ?
C1 C2 1.394(7) . ?
C2 C3 1.371(7) . ?
C3 C4 1.374(7) . ?
C4 C5 1.370(6) . ?
C5 C6 1.481(6) . ?
C7 C8 1.493(6) . ?
C8 C9 1.369(7) . ?
C9 C10 1.408(6) . ?
C10 C11 1.375(7) . ?
C11 C12 1.386(7) . ?
C13 C14 1.371(7) . ?
C14 C15 1.385(7) . ?
C15 C16 1.367(7) . ?
C16 C17 1.379(6) . ?
C17 C18 1.509(6) . ?
C19 C20 1.514(7) . ?
C20 C21 1.378(8) . ?
C21 C22 1.405(8) . ?
C22 C23 1.364(9) . ?
C23 C24 1.385(8) . ?
